data_7705203
loop_
_publ_author_name
'Siewert, Jan-Erik'
'Schumann, Andr\'e'
'Fischer, Malte'
'Schmidt, Christoph'
'Taeufer, Tobias'
'Hering-Junghans, Christian'

_publ_section_title
;
 Terphenyl(bisamino)phosphines: electron-rich ligands for gold-catalysis.
;
_journal_issue 35
_journal_name_full 'Dalton transactions (Cambridge, England : 2003)'
_journal_page_first 12354
_journal_page_last 12364
_journal_paper_doi 10.1039/d0dt02435j
_journal_volume 49
_journal_year 2020
_chemical_formula_moiety 'C32 H45 Au Cl P N2'
_chemical_formula_sum 'C32 H45 Au Cl N2 P'
_chemical_formula_weight 721.08
_space_group_crystal_system monoclinic
_space_group_IT_number 14
_space_group_name_Hall '-P 2yn'
_space_group_name_H-M_alt 'P 1 21/n 1'
_atom_sites_solution_hydrogens geom
_audit_creation_method SHELXL-2014/7
_audit_update_record
;
2020-07-07 deposited with the CCDC.	2020-08-18 downloaded from the CCDC.
;
_cell_angle_alpha 90
_cell_angle_beta 90.233(2)
_cell_angle_gamma 90
_cell_formula_units_Z 4
_cell_length_a 8.7135(7)
_cell_length_b 25.580(2)
_cell_length_c 13.8947(11)
_cell_measurement_reflns_used 9374
_cell_measurement_temperature 150(2)
_cell_measurement_theta_max 30.44
_cell_measurement_theta_min 2.47
_cell_volume 3097.0(4)
_computing_cell_refinement 'SAINT (Bruker, 2013)'
_computing_data_collection 'APEX2 (Bruker, 2014)'
_computing_data_reduction SAINT
_computing_molecular_graphics 'ORTEP-3v2.01 (Farrugia, 1997)'
_computing_publication_material 'SHELXL-2014/7 (Sheldrick, 2014)'
_computing_structure_refinement 'SHELXL-2014/7 (Sheldrick, 2014)'
_computing_structure_solution 'SHELXS-97 (Sheldrick, 1997)'
_diffrn_ambient_temperature 150(2)
_diffrn_detector_area_resol_mean 8.333
_diffrn_measured_fraction_theta_full 1.000
_diffrn_measured_fraction_theta_max 1.000
_diffrn_measurement_device_type 'Bruker APEX-II CCD'
_diffrn_measurement_method '\f and \w scans'
_diffrn_radiation_type MoK\a
_diffrn_radiation_wavelength 0.71073
_diffrn_reflns_av_R_equivalents 0.0317
_diffrn_reflns_av_unetI/netI 0.0141
_diffrn_reflns_Laue_measured_fraction_full 1.000
_diffrn_reflns_Laue_measured_fraction_max 1.000
_diffrn_reflns_limit_h_max 11
_diffrn_reflns_limit_h_min -11
_diffrn_reflns_limit_k_max 33
_diffrn_reflns_limit_k_min -33
_diffrn_reflns_limit_l_max 18
_diffrn_reflns_limit_l_min -18
_diffrn_reflns_number 88092
_diffrn_reflns_point_group_measured_fraction_full 1.000
_diffrn_reflns_point_group_measured_fraction_max 1.000
_diffrn_reflns_theta_full 25.242
_diffrn_reflns_theta_max 27.499
_diffrn_reflns_theta_min 1.592
_diffrn_source 'fine-focus sealed tube'
_exptl_absorpt_coefficient_mu 4.911
_exptl_absorpt_correction_T_max 0.68
_exptl_absorpt_correction_T_min 0.49
_exptl_absorpt_correction_type numerical
_exptl_absorpt_process_details 'SADABS (Bruker, 2014)'
_exptl_crystal_colour colourless
_exptl_crystal_density_diffrn 1.546
_exptl_crystal_description prism
_exptl_crystal_F_000 1448
_exptl_crystal_size_max 0.360
_exptl_crystal_size_mid 0.176
_exptl_crystal_size_min 0.086
_refine_diff_density_max 1.254
_refine_diff_density_min -0.609
_refine_diff_density_rms 0.071
_refine_ls_extinction_method none
_refine_ls_goodness_of_fit_ref 1.049
_refine_ls_hydrogen_treatment constr
_refine_ls_matrix_type full
_refine_ls_number_parameters 344
_refine_ls_number_reflns 7114
_refine_ls_number_restraints 0
_refine_ls_restrained_S_all 1.049
_refine_ls_R_factor_all 0.0219
_refine_ls_R_factor_gt 0.0180
_refine_ls_shift/su_max 0.003
_refine_ls_shift/su_mean 0.000
_refine_ls_structure_factor_coef Fsqd
_refine_ls_weighting_details 'w=1/[\s^2^(Fo^2^)+(0.0194P)^2^+2.6797P] where P=(Fo^2^+2Fc^2^)/3'
_refine_ls_weighting_scheme calc
_refine_ls_wR_factor_gt 0.0412
_refine_ls_wR_factor_ref 0.0427
_reflns_Friedel_coverage 0.000
_reflns_number_gt 6387
_reflns_number_total 7114
_reflns_threshold_expression 'I > 2\s(I)'
_cod_data_source_file d0dt02435j2.cif
_cod_data_source_block ax1345_num_TerPNEt22_AuCl_cmp2b
_cod_depositor_comments 'Adding full bibliography for 7705201--7705209.cif.'
_cod_original_sg_symbol_H-M 'P 21/n'
_cod_database_code 7705203
_shelx_shelxl_version_number 2014/7
_shelx_space_group_comment
;
The symmetry employed for this shelxl refinement is uniquely defined
by the following loop, which should always be used as a source of
symmetry information in preference to the above space-group names.
They are only intended as comments.
;
_shelx_estimated_absorpt_t_min 0.271
_shelx_estimated_absorpt_t_max 0.677

loop_
_space_group_symop_operation_xyz
'x, y, z'
'-x+1/2, y+1/2, -z+1/2'
'-x, -y, -z'
'x-1/2, -y-1/2, z-1/2'

loop_
_atom_site_label
_atom_site_type_symbol
_atom_site_fract_x
_atom_site_fract_y
_atom_site_fract_z
_atom_site_U_iso_or_equiv
_atom_site_adp_type
_atom_site_occupancy
_atom_site_site_symmetry_order
_atom_site_calc_flag
_atom_site_refinement_flags_posn
_atom_site_refinement_flags_adp
_atom_site_refinement_flags_occupancy
_atom_site_disorder_assembly
_atom_site_disorder_group
C1 C 0.5266(2) 0.66795(8) 0.25400(14) 0.0164(4) Uani 1 1 d . . . . .
C2 C 0.5657(2) 0.68839(8) 0.16263(14) 0.0181(4) Uani 1 1 d . . . . .
C3 C 0.5146(3) 0.73828(8) 0.13628(15) 0.0230(4) Uani 1 1 d . . . . .
H3 H 0.5407 0.7514 0.0745 0.028 Uiso 1 1 calc R U . . .
C4 C 0.4279(3) 0.76901(9) 0.19661(16) 0.0261(5) Uani 1 1 d . . . . .
H4 H 0.3913 0.8022 0.1762 0.031 Uiso 1 1 calc R U . . .
C5 C 0.3953(3) 0.75035(8) 0.28760(15) 0.0238(4) Uani 1 1 d . . . . .
H5 H 0.3379 0.7716 0.3304 0.029 Uiso 1 1 calc R U . . .
C6 C 0.4446(2) 0.70110(8) 0.31831(14) 0.0185(4) Uani 1 1 d . . . . .
C7A C 0.6675(2) 0.66369(8) 0.08823(14) 0.0197(4) Uani 1 1 d . . . . .
C8A C 0.8275(3) 0.66535(9) 0.10128(16) 0.0240(4) Uani 1 1 d . . . . .
C9A C 0.9209(3) 0.64648(9) 0.02770(17) 0.0297(5) Uani 1 1 d . . . . .
H9A H 1.0290 0.6469 0.0366 0.036 Uiso 1 1 calc R U . . .
C10A C 0.8616(3) 0.62720(10) -0.05801(17) 0.0315(5) Uani 1 1 d . . . . .
C11A C 0.7034(3) 0.62776(9) -0.07064(15) 0.0279(5) Uani 1 1 d . . . . .
H11A H 0.6610 0.6154 -0.1295 0.033 Uiso 1 1 calc R U . . .
C12A C 0.6053(3) 0.64597(8) 0.00097(15) 0.0225(4) Uani 1 1 d . . . . .
C13A C 0.8971(3) 0.68891(10) 0.19029(16) 0.0292(5) Uani 1 1 d . . . . .
H13A H 1.0093 0.6875 0.1859 0.044 Uiso 1 1 calc R U . . .
H13B H 0.8634 0.6692 0.2469 0.044 Uiso 1 1 calc R U . . .
H13C H 0.8642 0.7254 0.1962 0.044 Uiso 1 1 calc R U . . .
C14A C 0.9666(4) 0.60672(12) -0.1356(2) 0.0470(7) Uani 1 1 d . . . . .
H14A H 1.0497 0.6318 -0.1466 0.070 Uiso 1 1 calc R U . . .
H14B H 0.9080 0.6019 -0.1954 0.070 Uiso 1 1 calc R U . . .
H14C H 1.0101 0.5731 -0.1154 0.070 Uiso 1 1 calc R U . . .
C15A C 0.4345(3) 0.64610(9) -0.01697(16) 0.0281(5) Uani 1 1 d . . . . .
H15A H 0.3809 0.6366 0.0424 0.042 Uiso 1 1 calc R U . . .
H15B H 0.4095 0.6207 -0.0675 0.042 Uiso 1 1 calc R U . . .
H15C H 0.4020 0.6811 -0.0375 0.042 Uiso 1 1 calc R U . . .
C16 C 0.4176(2) 0.69015(8) 0.42319(14) 0.0185(4) Uani 1 1 d . . . . .
C17 C 0.5355(2) 0.70299(8) 0.48866(15) 0.0213(4) Uani 1 1 d . . . . .
C18 C 0.5146(3) 0.69314(9) 0.58584(15) 0.0261(5) Uani 1 1 d . . . . .
H18 H 0.5948 0.7014 0.6299 0.031 Uiso 1 1 calc R U . . .
C19 C 0.3798(3) 0.67155(9) 0.62030(16) 0.0293(5) Uani 1 1 d . . . . .
C20 C 0.2599(3) 0.66332(9) 0.55648(16) 0.0269(5) Uani 1 1 d . . . . .
H20 H 0.1650 0.6504 0.5799 0.032 Uiso 1 1 calc R U . . .
C21 C 0.2756(2) 0.67361(8) 0.45855(15) 0.0221(4) Uani 1 1 d . . . . .
C22 C 0.6802(3) 0.73037(9) 0.45568(16) 0.0283(5) Uani 1 1 d . . . . .
H22A H 0.6555 0.7663 0.4367 0.042 Uiso 1 1 calc R U . . .
H22B H 0.7235 0.7116 0.4006 0.042 Uiso 1 1 calc R U . . .
H22C H 0.7552 0.7309 0.5084 0.042 Uiso 1 1 calc R U . . .
C23 C 0.3620(4) 0.65877(13) 0.72638(18) 0.0462(7) Uani 1 1 d . . . . .
H23A H 0.2694 0.6758 0.7512 0.069 Uiso 1 1 calc R U . . .
H23B H 0.4519 0.6715 0.7619 0.069 Uiso 1 1 calc R U . . .
H23C H 0.3532 0.6208 0.7345 0.069 Uiso 1 1 calc R U . . .
C24 C 0.1355(3) 0.67000(11) 0.39510(18) 0.0319(5) Uani 1 1 d . . . . .
H24A H 0.0731 0.6400 0.4149 0.048 Uiso 1 1 calc R U . . .
H24B H 0.1672 0.6654 0.3280 0.048 Uiso 1 1 calc R U . . .
H24C H 0.0752 0.7021 0.4010 0.048 Uiso 1 1 calc R U . . .
C25 C 0.6479(2) 0.54609(8) 0.13531(15) 0.0218(4) Uani 1 1 d . . . . .
H25A H 0.7275 0.5534 0.0865 0.026 Uiso 1 1 calc R U . . .
H25B H 0.5527 0.5640 0.1144 0.026 Uiso 1 1 calc R U . . .
C26 C 0.6179(3) 0.48748(9) 0.13689(18) 0.0332(5) Uani 1 1 d . . . . .
H26A H 0.7156 0.4688 0.1425 0.050 Uiso 1 1 calc R U . . .
H26B H 0.5660 0.4771 0.0772 0.050 Uiso 1 1 calc R U . . .
H26C H 0.5527 0.4788 0.1920 0.050 Uiso 1 1 calc R U . . .
C27 C 0.8585(2) 0.55894(9) 0.25409(17) 0.0257(5) Uani 1 1 d . . . . .
H27A H 0.8930 0.5875 0.2972 0.031 Uiso 1 1 calc R U . . .
H27B H 0.9221 0.5605 0.1953 0.031 Uiso 1 1 calc R U . . .
C28 C 0.8887(3) 0.50704(10) 0.30410(18) 0.0331(5) Uani 1 1 d . . . . .
H28A H 0.8230 0.5041 0.3609 0.050 Uiso 1 1 calc R U . . .
H28B H 0.9966 0.5052 0.3239 0.050 Uiso 1 1 calc R U . . .
H28C H 0.8660 0.4783 0.2597 0.050 Uiso 1 1 calc R U . . .
C29 C 0.3950(3) 0.52432(8) 0.35764(15) 0.0246(5) Uani 1 1 d . . . . .
H29A H 0.4982 0.5101 0.3723 0.029 Uiso 1 1 calc R U . . .
H29B H 0.3364 0.4968 0.3233 0.029 Uiso 1 1 calc R U . . .
C30 C 0.3148(3) 0.53688(10) 0.45087(18) 0.0364(6) Uani 1 1 d . . . . .
H30A H 0.3748 0.5628 0.4868 0.055 Uiso 1 1 calc R U . . .
H30B H 0.3048 0.5050 0.4894 0.055 Uiso 1 1 calc R U . . .
H30C H 0.2126 0.5510 0.4370 0.055 Uiso 1 1 calc R U . . .
C31 C 0.2798(2) 0.58119(9) 0.23079(15) 0.0233(4) Uani 1 1 d . . . . .
H31A H 0.2979 0.6151 0.1983 0.028 Uiso 1 1 calc R U . . .
H31B H 0.1877 0.5853 0.2716 0.028 Uiso 1 1 calc R U . . .
C32 C 0.2447(3) 0.54018(11) 0.15383(18) 0.0348(6) Uani 1 1 d . . . . .
H32A H 0.3329 0.5368 0.1107 0.052 Uiso 1 1 calc R U . . .
H32B H 0.1543 0.5510 0.1167 0.052 Uiso 1 1 calc R U . . .
H32C H 0.2246 0.5064 0.1847 0.052 Uiso 1 1 calc R U . . .
N1 N 0.69748(19) 0.56882(7) 0.22673(12) 0.0189(3) Uani 1 1 d . . . . .
N2 N 0.41140(19) 0.57021(7) 0.29358(12) 0.0187(3) Uani 1 1 d . . . . .
P1 P 0.57804(6) 0.60161(2) 0.29806(3) 0.01419(9) Uani 1 1 d . . . . .
Cl1 Cl 0.82471(7) 0.59956(2) 0.58765(4) 0.03260(13) Uani 1 1 d . . . . .
Au1 Au 0.69080(2) 0.60260(2) 0.44358(2) 0.02022(3) Uani 1 1 d . . . . .

loop_
_atom_site_aniso_label
_atom_site_aniso_U_11
_atom_site_aniso_U_22
_atom_site_aniso_U_33
_atom_site_aniso_U_23
_atom_site_aniso_U_13
_atom_site_aniso_U_12
C1 0.0152(9) 0.0175(9) 0.0164(9) 0.0010(7) -0.0031(7) -0.0014(7)
C2 0.0164(9) 0.0191(10) 0.0188(9) 0.0010(8) -0.0023(7) -0.0017(8)
C3 0.0275(11) 0.0223(11) 0.0191(10) 0.0050(8) -0.0019(8) -0.0009(9)
C4 0.0324(12) 0.0198(10) 0.0261(11) 0.0042(8) -0.0055(9) 0.0057(9)
C5 0.0274(11) 0.0208(11) 0.0232(10) -0.0031(8) -0.0006(8) 0.0060(9)
C6 0.0174(10) 0.0200(10) 0.0179(9) -0.0011(8) -0.0015(7) -0.0003(8)
C7A 0.0217(10) 0.0190(10) 0.0185(10) 0.0039(8) 0.0018(8) 0.0013(8)
C8A 0.0240(11) 0.0242(11) 0.0238(11) 0.0090(9) 0.0016(9) -0.0003(9)
C9A 0.0214(11) 0.0336(13) 0.0343(13) 0.0120(10) 0.0066(9) 0.0024(9)
C10A 0.0379(14) 0.0300(13) 0.0266(12) 0.0087(10) 0.0126(10) 0.0062(10)
C11A 0.0374(13) 0.0281(12) 0.0181(10) 0.0020(9) 0.0024(9) 0.0047(10)
C12A 0.0264(11) 0.0229(11) 0.0181(10) 0.0037(8) 0.0009(8) 0.0033(9)
C13A 0.0222(11) 0.0347(13) 0.0306(12) 0.0061(10) -0.0048(9) -0.0044(10)
C14A 0.0460(17) 0.0563(19) 0.0388(15) 0.0027(13) 0.0209(13) 0.0126(14)
C15A 0.0295(12) 0.0332(13) 0.0216(11) -0.0027(9) -0.0052(9) 0.0029(10)
C16 0.0201(10) 0.0186(10) 0.0169(9) -0.0013(8) -0.0002(7) 0.0053(8)
C17 0.0224(10) 0.0194(10) 0.0221(10) -0.0029(8) -0.0008(8) 0.0031(8)
C18 0.0308(12) 0.0284(11) 0.0190(10) -0.0043(9) -0.0052(9) 0.0064(10)
C19 0.0393(14) 0.0301(12) 0.0184(11) 0.0010(9) 0.0025(9) 0.0096(10)
C20 0.0272(11) 0.0267(12) 0.0267(11) -0.0005(9) 0.0088(9) 0.0027(9)
C21 0.0205(11) 0.0224(10) 0.0233(10) -0.0044(8) 0.0016(8) 0.0030(8)
C22 0.0263(12) 0.0287(12) 0.0298(12) -0.0042(9) -0.0047(9) -0.0049(9)
C23 0.0570(19) 0.0599(19) 0.0217(12) 0.0112(12) 0.0066(12) 0.0074(15)
C24 0.0202(11) 0.0450(15) 0.0305(12) -0.0084(11) 0.0005(9) 0.0011(10)
C25 0.0219(11) 0.0220(11) 0.0215(10) -0.0019(8) 0.0032(8) 0.0022(8)
C26 0.0389(14) 0.0238(12) 0.0368(13) -0.0056(10) -0.0055(11) 0.0015(10)
C27 0.0158(10) 0.0328(12) 0.0287(11) 0.0058(9) 0.0022(8) 0.0038(9)
C28 0.0319(13) 0.0341(13) 0.0334(13) 0.0036(10) -0.0012(10) 0.0134(11)
C29 0.0283(12) 0.0194(10) 0.0260(11) 0.0031(8) 0.0030(9) -0.0049(9)
C30 0.0500(16) 0.0292(13) 0.0300(13) 0.0051(10) 0.0130(11) -0.0081(11)
C31 0.0144(10) 0.0312(12) 0.0243(11) -0.0025(9) -0.0006(8) -0.0015(9)
C32 0.0199(11) 0.0490(16) 0.0356(13) -0.0132(11) -0.0028(10) -0.0045(10)
N1 0.0146(8) 0.0203(9) 0.0219(9) 0.0004(7) 0.0013(7) 0.0021(7)
N2 0.0164(8) 0.0198(9) 0.0199(8) 0.0020(7) 0.0004(7) -0.0023(7)
P1 0.0143(2) 0.0138(2) 0.0144(2) 0.00174(18) -0.00040(18) -0.00008(18)
Cl1 0.0456(3) 0.0252(3) 0.0268(3) 0.0000(2) -0.0191(2) -0.0012(2)
Au1 0.02417(5) 0.01746(4) 0.01899(4) 0.00142(3) -0.00602(3) -0.00037(3)

loop_
_atom_type_symbol
_atom_type_description
_atom_type_scat_dispersion_real
_atom_type_scat_dispersion_imag
_atom_type_scat_source
C C 0.0033 0.0016 'International Tables Vol C Tables 4.2.6.8 and 6.1.1.4'
H H 0.0000 0.0000 'International Tables Vol C Tables 4.2.6.8 and 6.1.1.4'
N N 0.0061 0.0033 'International Tables Vol C Tables 4.2.6.8 and 6.1.1.4'
P P 0.1023 0.0942 'International Tables Vol C Tables 4.2.6.8 and 6.1.1.4'
Cl Cl 0.1484 0.1585 'International Tables Vol C Tables 4.2.6.8 and 6.1.1.4'
Au Au -2.0133 8.8022 'International Tables Vol C Tables 4.2.6.8 and 6.1.1.4'

loop_
_geom_angle_atom_site_label_1
_geom_angle_atom_site_label_2
_geom_angle_atom_site_label_3
_geom_angle
_geom_angle_site_symmetry_1
_geom_angle_site_symmetry_3
_geom_angle_publ_flag
C2 C1 C6 117.73(18) . . ?
C2 C1 P1 125.03(15) . . ?
C6 C1 P1 117.22(14) . . ?
C3 C2 C1 119.59(19) . . ?
C3 C2 C7A 113.02(18) . . ?
C1 C2 C7A 127.29(18) . . ?
C4 C3 C2 122.40(19) . . ?
C4 C3 H3 118.8 . . ?
C2 C3 H3 118.8 . . ?
C3 C4 C5 118.4(2) . . ?
C3 C4 H4 120.8 . . ?
C5 C4 H4 120.8 . . ?
C4 C5 C6 121.8(2) . . ?
C4 C5 H5 119.1 . . ?
C6 C5 H5 119.1 . . ?
C5 C6 C1 119.93(19) . . ?
C5 C6 C16 114.51(18) . . ?
C1 C6 C16 125.28(18) . . ?
C12A C7A C8A 120.1(2) . . ?
C12A C7A C2 120.20(18) . . ?
C8A C7A C2 119.09(18) . . ?
C9A C8A C7A 118.4(2) . . ?
C9A C8A C13A 120.5(2) . . ?
C7A C8A C13A 121.0(2) . . ?
C10A C9A C8A 122.4(2) . . ?
C10A C9A H9A 118.8 . . ?
C8A C9A H9A 118.8 . . ?
C9A C10A C11A 118.1(2) . . ?
C9A C10A C14A 120.8(2) . . ?
C11A C10A C14A 121.1(2) . . ?
C10A C11A C12A 121.6(2) . . ?
C10A C11A H11A 119.2 . . ?
C12A C11A H11A 119.2 . . ?
C11A C12A C7A 119.3(2) . . ?
C11A C12A C15A 119.4(2) . . ?
C7A C12A C15A 121.36(19) . . ?
C8A C13A H13A 109.5 . . ?
C8A C13A H13B 109.5 . . ?
H13A C13A H13B 109.5 . . ?
C8A C13A H13C 109.5 . . ?
H13A C13A H13C 109.5 . . ?
H13B C13A H13C 109.5 . . ?
C10A C14A H14A 109.5 . . ?
C10A C14A H14B 109.5 . . ?
H14A C14A H14B 109.5 . . ?
C10A C14A H14C 109.5 . . ?
H14A C14A H14C 109.5 . . ?
H14B C14A H14C 109.5 . . ?
C12A C15A H15A 109.5 . . ?
C12A C15A H15B 109.5 . . ?
H15A C15A H15B 109.5 . . ?
C12A C15A H15C 109.5 . . ?
H15A C15A H15C 109.5 . . ?
H15B C15A H15C 109.5 . . ?
C21 C16 C17 119.19(19) . . ?
C21 C16 C6 122.63(18) . . ?
C17 C16 C6 117.76(18) . . ?
C18 C17 C16 119.2(2) . . ?
C18 C17 C22 119.42(19) . . ?
C16 C17 C22 121.22(19) . . ?
C19 C18 C17 121.6(2) . . ?
C19 C18 H18 119.2 . . ?
C17 C18 H18 119.2 . . ?
C20 C19 C18 118.6(2) . . ?
C20 C19 C23 120.7(2) . . ?
C18 C19 C23 120.7(2) . . ?
C19 C20 C21 121.4(2) . . ?
C19 C20 H20 119.3 . . ?
C21 C20 H20 119.3 . . ?
C20 C21 C16 119.4(2) . . ?
C20 C21 C24 118.6(2) . . ?
C16 C21 C24 121.9(2) . . ?
C17 C22 H22A 109.5 . . ?
C17 C22 H22B 109.5 . . ?
H22A C22 H22B 109.5 . . ?
C17 C22 H22C 109.5 . . ?
H22A C22 H22C 109.5 . . ?
H22B C22 H22C 109.5 . . ?
C19 C23 H23A 109.5 . . ?
C19 C23 H23B 109.5 . . ?
H23A C23 H23B 109.5 . . ?
C19 C23 H23C 109.5 . . ?
H23A C23 H23C 109.5 . . ?
H23B C23 H23C 109.5 . . ?
C21 C24 H24A 109.5 . . ?
C21 C24 H24B 109.5 . . ?
H24A C24 H24B 109.5 . . ?
C21 C24 H24C 109.5 . . ?
H24A C24 H24C 109.5 . . ?
H24B C24 H24C 109.5 . . ?
N1 C25 C26 115.46(18) . . ?
N1 C25 H25A 108.4 . . ?
C26 C25 H25A 108.4 . . ?
N1 C25 H25B 108.4 . . ?
C26 C25 H25B 108.4 . . ?
H25A C25 H25B 107.5 . . ?
C25 C26 H26A 109.5 . . ?
C25 C26 H26B 109.5 . . ?
H26A C26 H26B 109.5 . . ?
C25 C26 H26C 109.5 . . ?
H26A C26 H26C 109.5 . . ?
H26B C26 H26C 109.5 . . ?
N1 C27 C28 115.49(19) . . ?
N1 C27 H27A 108.4 . . ?
C28 C27 H27A 108.4 . . ?
N1 C27 H27B 108.4 . . ?
C28 C27 H27B 108.4 . . ?
H27A C27 H27B 107.5 . . ?
C27 C28 H28A 109.5 . . ?
C27 C28 H28B 109.5 . . ?
H28A C28 H28B 109.5 . . ?
C27 C28 H28C 109.5 . . ?
H28A C28 H28C 109.5 . . ?
H28B C28 H28C 109.5 . . ?
N2 C29 C30 113.18(19) . . ?
N2 C29 H29A 108.9 . . ?
C30 C29 H29A 108.9 . . ?
N2 C29 H29B 108.9 . . ?
C30 C29 H29B 108.9 . . ?
H29A C29 H29B 107.8 . . ?
C29 C30 H30A 109.5 . . ?
C29 C30 H30B 109.5 . . ?
H30A C30 H30B 109.5 . . ?
C29 C30 H30C 109.5 . . ?
H30A C30 H30C 109.5 . . ?
H30B C30 H30C 109.5 . . ?
N2 C31 C32 116.01(19) . . ?
N2 C31 H31A 108.3 . . ?
C32 C31 H31A 108.3 . . ?
N2 C31 H31B 108.3 . . ?
C32 C31 H31B 108.3 . . ?
H31A C31 H31B 107.4 . . ?
C31 C32 H32A 109.5 . . ?
C31 C32 H32B 109.5 . . ?
H32A C32 H32B 109.5 . . ?
C31 C32 H32C 109.5 . . ?
H32A C32 H32C 109.5 . . ?
H32B C32 H32C 109.5 . . ?
C25 N1 C27 115.72(17) . . ?
C25 N1 P1 122.29(14) . . ?
C27 N1 P1 121.93(14) . . ?
C31 N2 C29 115.64(17) . . ?
C31 N2 P1 127.72(14) . . ?
C29 N2 P1 116.59(14) . . ?
N2 P1 N1 106.40(9) . . ?
N2 P1 C1 102.69(9) . . ?
N1 P1 C1 114.46(9) . . ?
N2 P1 Au1 114.76(6) . . ?
N1 P1 Au1 105.62(6) . . ?
C1 P1 Au1 113.00(6) . . ?
P1 Au1 Cl1 174.96(2) . . ?

loop_
_geom_bond_atom_site_label_1
_geom_bond_atom_site_label_2
_geom_bond_distance
_geom_bond_site_symmetry_2
_geom_bond_publ_flag
C1 C2 1.416(3) . ?
C1 C6 1.426(3) . ?
C1 P1 1.858(2) . ?
C2 C3 1.400(3) . ?
C2 C7A 1.504(3) . ?
C3 C4 1.377(3) . ?
C3 H3 0.9500 . ?
C4 C5 1.382(3) . ?
C4 H4 0.9500 . ?
C5 C6 1.397(3) . ?
C5 H5 0.9500 . ?
C6 C16 1.503(3) . ?
C7A C12A 1.402(3) . ?
C7A C8A 1.405(3) . ?
C8A C9A 1.395(3) . ?
C8A C13A 1.502(3) . ?
C9A C10A 1.387(4) . ?
C9A H9A 0.9500 . ?
C10A C11A 1.389(3) . ?
C10A C14A 1.511(3) . ?
C11A C12A 1.395(3) . ?
C11A H11A 0.9500 . ?
C12A C15A 1.508(3) . ?
C13A H13A 0.9800 . ?
C13A H13B 0.9800 . ?
C13A H13C 0.9800 . ?
C14A H14A 0.9800 . ?
C14A H14B 0.9800 . ?
C14A H14C 0.9800 . ?
C15A H15A 0.9800 . ?
C15A H15B 0.9800 . ?
C15A H15C 0.9800 . ?
C16 C21 1.398(3) . ?
C16 C17 1.408(3) . ?
C17 C18 1.386(3) . ?
C17 C22 1.515(3) . ?
C18 C19 1.386(3) . ?
C18 H18 0.9500 . ?
C19 C20 1.383(3) . ?
C19 C23 1.518(3) . ?
C20 C21 1.393(3) . ?
C20 H20 0.9500 . ?
C21 C24 1.506(3) . ?
C22 H22A 0.9800 . ?
C22 H22B 0.9800 . ?
C22 H22C 0.9800 . ?
C23 H23A 0.9800 . ?
C23 H23B 0.9800 . ?
C23 H23C 0.9800 . ?
C24 H24A 0.9800 . ?
C24 H24B 0.9800 . ?
C24 H24C 0.9800 . ?
C25 N1 1.461(3) . ?
C25 C26 1.522(3) . ?
C25 H25A 0.9900 . ?
C25 H25B 0.9900 . ?
C26 H26A 0.9800 . ?
C26 H26B 0.9800 . ?
C26 H26C 0.9800 . ?
C27 N1 1.474(3) . ?
C27 C28 1.521(3) . ?
C27 H27A 0.9900 . ?
C27 H27B 0.9900 . ?
C28 H28A 0.9800 . ?
C28 H28B 0.9800 . ?
C28 H28C 0.9800 . ?
C29 N2 1.480(3) . ?
C29 C30 1.509(3) . ?
C29 H29A 0.9900 . ?
C29 H29B 0.9900 . ?
C30 H30A 0.9800 . ?
C30 H30B 0.9800 . ?
C30 H30C 0.9800 . ?
C31 N2 1.465(3) . ?
C31 C32 1.528(3) . ?
C31 H31A 0.9900 . ?
C31 H31B 0.9900 . ?
C32 H32A 0.9800 . ?
C32 H32B 0.9800 . ?
C32 H32C 0.9800 . ?
N1 P1 1.6665(17) . ?
N2 P1 1.6604(17) . ?
P1 Au1 2.2445(5) . ?
Cl1 Au1 2.3143(5) . ?

loop_
_geom_torsion_atom_site_label_1
_geom_torsion_atom_site_label_2
_geom_torsion_atom_site_label_3
_geom_torsion_atom_site_label_4
_geom_torsion
_geom_torsion_site_symmetry_1
_geom_torsion_site_symmetry_2
_geom_torsion_site_symmetry_3
_geom_torsion_site_symmetry_4
_geom_torsion_publ_flag
C6 C1 C2 C3 -4.2(3) . . . . ?
P1 C1 C2 C3 177.34(15) . . . . ?
C6 C1 C2 C7A 171.81(19) . . . . ?
P1 C1 C2 C7A -6.6(3) . . . . ?
C1 C2 C3 C4 0.6(3) . . . . ?
C7A C2 C3 C4 -175.9(2) . . . . ?
C2 C3 C4 C5 2.4(3) . . . . ?
C3 C4 C5 C6 -1.6(3) . . . . ?
C4 C5 C6 C1 -2.1(3) . . . . ?
C4 C5 C6 C16 172.2(2) . . . . ?
C2 C1 C6 C5 4.9(3) . . . . ?
P1 C1 C6 C5 -176.52(16) . . . . ?
C2 C1 C6 C16 -168.62(18) . . . . ?
P1 C1 C6 C16 9.9(3) . . . . ?
C3 C2 C7A C12A -71.7(3) . . . . ?
C1 C2 C7A C12A 112.0(2) . . . . ?
C3 C2 C7A C8A 99.3(2) . . . . ?
C1 C2 C7A C8A -76.9(3) . . . . ?
C12A C7A C8A C9A -3.3(3) . . . . ?
C2 C7A C8A C9A -174.36(19) . . . . ?
C12A C7A C8A C13A 174.1(2) . . . . ?
C2 C7A C8A C13A 3.1(3) . . . . ?
C7A C8A C9A C10A 1.3(3) . . . . ?
C13A C8A C9A C10A -176.2(2) . . . . ?
C8A C9A C10A C11A 1.1(4) . . . . ?
C8A C9A C10A C14A -179.5(2) . . . . ?
C9A C10A C11A C12A -1.4(4) . . . . ?
C14A C10A C11A C12A 179.2(2) . . . . ?
C10A C11A C12A C7A -0.6(3) . . . . ?
C10A C11A C12A C15A 179.5(2) . . . . ?
C8A C7A C12A C11A 3.0(3) . . . . ?
C2 C7A C12A C11A 173.97(19) . . . . ?
C8A C7A C12A C15A -177.1(2) . . . . ?
C2 C7A C12A C15A -6.2(3) . . . . ?
C5 C6 C16 C21 81.4(3) . . . . ?
C1 C6 C16 C21 -104.7(2) . . . . ?
C5 C6 C16 C17 -91.2(2) . . . . ?
C1 C6 C16 C17 82.7(3) . . . . ?
C21 C16 C17 C18 7.5(3) . . . . ?
C6 C16 C17 C18 -179.65(19) . . . . ?
C21 C16 C17 C22 -168.6(2) . . . . ?
C6 C16 C17 C22 4.2(3) . . . . ?
C16 C17 C18 C19 -0.8(3) . . . . ?
C22 C17 C18 C19 175.4(2) . . . . ?
C17 C18 C19 C20 -4.7(3) . . . . ?
C17 C18 C19 C23 177.2(2) . . . . ?
C18 C19 C20 C21 3.5(3) . . . . ?
C23 C19 C20 C21 -178.4(2) . . . . ?
C19 C20 C21 C16 3.2(3) . . . . ?
C19 C20 C21 C24 -172.7(2) . . . . ?
C17 C16 C21 C20 -8.7(3) . . . . ?
C6 C16 C21 C20 178.86(19) . . . . ?
C17 C16 C21 C24 167.1(2) . . . . ?
C6 C16 C21 C24 -5.4(3) . . . . ?
C26 C25 N1 C27 76.1(2) . . . . ?
C26 C25 N1 P1 -101.3(2) . . . . ?
C28 C27 N1 C25 -83.9(2) . . . . ?
C28 C27 N1 P1 93.5(2) . . . . ?
C32 C31 N2 C29 -65.7(2) . . . . ?
C32 C31 N2 P1 111.7(2) . . . . ?
C30 C29 N2 C31 -85.6(2) . . . . ?
C30 C29 N2 P1 96.8(2) . . . . ?
C31 N2 P1 N1 -94.45(18) . . . . ?
C29 N2 P1 N1 82.92(16) . . . . ?
C31 N2 P1 C1 26.13(19) . . . . ?
C29 N2 P1 C1 -156.51(15) . . . . ?
C31 N2 P1 Au1 149.14(16) . . . . ?
C29 N2 P1 Au1 -33.50(16) . . . . ?
C25 N1 P1 N2 38.84(18) . . . . ?
C27 N1 P1 N2 -138.39(16) . . . . ?
C25 N1 P1 C1 -73.83(18) . . . . ?
C27 N1 P1 C1 108.94(17) . . . . ?
C25 N1 P1 Au1 161.22(14) . . . . ?
C27 N1 P1 Au1 -16.01(17) . . . . ?
C2 C1 P1 N2 -106.92(17) . . . . ?
C6 C1 P1 N2 74.66(16) . . . . ?
C2 C1 P1 N1 7.9(2) . . . . ?
C6 C1 P1 N1 -170.49(14) . . . . ?
C2 C1 P1 Au1 128.90(15) . . . . ?
C6 C1 P1 Au1 -49.53(16) . . . . ?
